data_7227318
loop_
_publ_author_name
'Zhao, Xian'
'Huang, Yangen'
'Qing, Feng-Ling'
'Xu, Xiu-Hua'

_publ_section_title
;
 Synthesis of aryl triflones by insertion of arynes into C--SO2CF3 bonds
;
_journal_issue 1
_journal_name_full 'RSC Adv.'
_journal_page_first 47
_journal_paper_doi 10.1039/C6RA26429H
_journal_volume 7
_journal_year 2017
_chemical_formula_sum 'C15 H10 F3 N O2 S'
_chemical_formula_weight 325.30
_chemical_name_systematic
; 
 ? 
;
_space_group_crystal_system monoclinic
_space_group_IT_number 14
_space_group_name_Hall '-P 2ybc'
_space_group_name_H-M_alt 'P 1 21/c 1'
_symmetry_space_group_name_Hall '-P 2ybc'
_symmetry_space_group_name_H-M 'P 1 21/c 1'
_atom_sites_solution_hydrogens geom
_audit_creation_method SHELXL-2013
_audit_update_record
;
2016-10-10 deposited with the CCDC.
2016-11-23 downloaded from the CCDC.
;
_cell_angle_alpha 90
_cell_angle_beta 96.399(5)
_cell_angle_gamma 90
_cell_formula_units_Z 4
_cell_length_a 6.4544(17)
_cell_length_b 14.483(4)
_cell_length_c 15.512(4)
_cell_measurement_reflns_used 2104
_cell_measurement_temperature 293(2)
_cell_measurement_theta_max 48.495
_cell_measurement_theta_min 5.285
_cell_volume 1441.0(7)
_computing_cell_refinement 'Bruker SMART'
_computing_data_collection 'Bruker SMART'
_computing_data_reduction 'Bruker SHELXTL'
_computing_molecular_graphics 'Bruker SHELXTL'
_computing_publication_material 'Bruker SHELXTL'
_computing_structure_refinement 'SHELXL-2013 (Sheldrick, 2013)'
_computing_structure_solution 'Bruker SHELXTL'
_diffrn_ambient_temperature 293(2)
_diffrn_measured_fraction_theta_full 1.000
_diffrn_measured_fraction_theta_max 1.000
_diffrn_measurement_device_type 'CCD area detector'
_diffrn_measurement_method 'phi and omega scans'
_diffrn_radiation_type MoK\a
_diffrn_radiation_wavelength 0.71073
_diffrn_reflns_av_R_equivalents 0.0391
_diffrn_reflns_av_unetI/netI 0.0386
_diffrn_reflns_Laue_measured_fraction_full 1.000
_diffrn_reflns_Laue_measured_fraction_max 1.000
_diffrn_reflns_limit_h_max 7
_diffrn_reflns_limit_h_min -7
_diffrn_reflns_limit_k_max 17
_diffrn_reflns_limit_k_min -14
_diffrn_reflns_limit_l_max 18
_diffrn_reflns_limit_l_min -17
_diffrn_reflns_number 7960
_diffrn_reflns_point_group_measured_fraction_full 1.000
_diffrn_reflns_point_group_measured_fraction_max 1.000
_diffrn_reflns_theta_full 25.242
_diffrn_reflns_theta_max 25.491
_diffrn_reflns_theta_min 1.929
_exptl_absorpt_coefficient_mu 0.264
_exptl_absorpt_correction_T_max 0.7456
_exptl_absorpt_correction_T_min 0.6550
_exptl_absorpt_correction_type multi-scan
_exptl_absorpt_process_details sadabs
_exptl_crystal_colour colorless
_exptl_crystal_density_diffrn 1.499
_exptl_crystal_description prismatic
_exptl_crystal_F_000 664
_exptl_crystal_size_max 0.220
_exptl_crystal_size_mid 0.160
_exptl_crystal_size_min 0.110
_refine_diff_density_max 0.311
_refine_diff_density_min -0.291
_refine_diff_density_rms 0.049
_refine_ls_extinction_coef 0.0047(14)
_refine_ls_extinction_expression Fc^*^=kFc[1+0.001xFc^2^\l^3^/sin(2\q)]^-1/4^
_refine_ls_extinction_method SHELXL
_refine_ls_goodness_of_fit_ref 1.080
_refine_ls_hydrogen_treatment constr
_refine_ls_matrix_type full
_refine_ls_number_parameters 200
_refine_ls_number_reflns 2684
_refine_ls_number_restraints 0
_refine_ls_restrained_S_all 1.080
_refine_ls_R_factor_all 0.0580
_refine_ls_R_factor_gt 0.0453
_refine_ls_shift/su_max 0.000
_refine_ls_shift/su_mean 0.000
_refine_ls_structure_factor_coef Fsqd
_refine_ls_weighting_details 'w=1/[\s^2^(Fo^2^)+(0.0625P)^2^+0.3346P] where P=(Fo^2^+2Fc^2^)/3'
_refine_ls_weighting_scheme calc
_refine_ls_wR_factor_gt 0.1156
_refine_ls_wR_factor_ref 0.1240
_reflns_Friedel_coverage 0.000
_reflns_number_gt 2136
_reflns_number_total 2684
_reflns_threshold_expression 'I > 2\s(I)'
_cod_data_source_file c6ra26429h2.cif
_cod_data_source_block cd16541
_cod_original_cell_volume 1441.1(7)
_cod_database_code 7227318
_shelx_space_group_comment
; 
The symmetry employed for this shelxl refinement is uniquely defined 
by the following loop, which should always be used as a source of 
symmetry information in preference to the above space-group names. 
They are only intended as comments. 
;
_shelx_estimated_absorpt_t_min 0.944
_shelx_estimated_absorpt_t_max 0.972
_shelxl_version_number 2013-4

loop_
_space_group_symop_operation_xyz
'x, y, z'
'-x, y+1/2, -z+1/2'
'-x, -y, -z'
'x, -y-1/2, z-1/2'

loop_
_atom_site_label
_atom_site_type_symbol
_atom_site_fract_x
_atom_site_fract_y
_atom_site_fract_z
_atom_site_U_iso_or_equiv
_atom_site_adp_type
_atom_site_occupancy
_atom_site_site_symmetry_order
_atom_site_calc_flag
_atom_site_refinement_flags_posn
_atom_site_refinement_flags_adp
S1 S 0.34384(9) 0.46433(4) 0.38219(3) 0.0376(2) Uani 1 1 d . .
F1 F 0.0986(4) 0.33553(13) 0.31836(14) 0.1017(7) Uani 1 1 d . .
F2 F 0.1694(3) 0.43240(14) 0.22545(11) 0.0844(6) Uani 1 1 d . .
F3 F -0.0415(3) 0.46795(17) 0.31387(16) 0.1086(8) Uani 1 1 d . .
N1 N -0.3094(5) 1.03023(17) 0.60900(18) 0.0755(8) Uani 1 1 d . .
O1 O 0.5173(3) 0.41248(12) 0.36062(11) 0.0524(5) Uani 1 1 d . .
O2 O 0.2756(3) 0.45583(11) 0.46540(10) 0.0495(5) Uani 1 1 d . .
C1 C 0.3660(3) 0.57953(14) 0.34966(13) 0.0338(5) Uani 1 1 d . .
C2 C 0.4914(4) 0.59222(18) 0.28409(14) 0.0441(6) Uani 1 1 d . .
H2 H 0.5619 0.5424 0.2633 0.053 Uiso 1 1 calc R U
C3 C 0.5118(4) 0.6784(2) 0.24975(16) 0.0529(7) Uani 1 1 d . .
H3 H 0.5965 0.6875 0.2058 0.063 Uiso 1 1 calc R U
C4 C 0.4064(4) 0.75086(18) 0.28079(16) 0.0528(7) Uani 1 1 d . .
H4 H 0.4186 0.8095 0.2574 0.063 Uiso 1 1 calc R U
C5 C 0.2829(4) 0.73762(16) 0.34615(14) 0.0449(6) Uani 1 1 d . .
H5 H 0.2132 0.7881 0.3662 0.054 Uiso 1 1 calc R U
C6 C 0.2580(3) 0.65234(14) 0.38324(13) 0.0342(5) Uani 1 1 d . .
C7 C 0.1235(4) 0.64117(16) 0.45654(15) 0.0442(6) Uani 1 1 d . .
H7A H 0.0103 0.5992 0.4379 0.053 Uiso 1 1 calc R U
H7B H 0.2068 0.6128 0.5054 0.053 Uiso 1 1 calc R U
C8 C 0.0326(4) 0.72931(15) 0.48663(14) 0.0400(5) Uani 1 1 d . .
C9 C -0.1649(4) 0.75616(18) 0.45596(16) 0.0535(7) Uani 1 1 d . .
H9 H -0.2421 0.7202 0.4143 0.064 Uiso 1 1 calc R U
C10 C -0.2518(4) 0.83511(18) 0.48534(17) 0.0564(7) Uani 1 1 d . .
H10 H -0.3860 0.8526 0.4633 0.068 Uiso 1 1 calc R U
C11 C -0.1397(4) 0.88807(16) 0.54740(15) 0.0440(6) Uani 1 1 d . .
C12 C 0.0590(4) 0.86182(19) 0.57865(17) 0.0566(7) Uani 1 1 d . .
H12 H 0.1362 0.8974 0.6206 0.068 Uiso 1 1 calc R U
C13 C 0.1431(4) 0.78340(19) 0.54803(16) 0.0539(7) Uani 1 1 d . .
H13 H 0.2782 0.7664 0.5693 0.065 Uiso 1 1 calc R U
C14 C -0.2334(5) 0.96828(18) 0.58110(17) 0.0541(7) Uani 1 1 d . .
C15 C 0.1270(4) 0.42341(19) 0.30547(19) 0.0573(7) Uani 1 1 d . .

loop_
_atom_site_aniso_label
_atom_site_aniso_U_11
_atom_site_aniso_U_22
_atom_site_aniso_U_33
_atom_site_aniso_U_23
_atom_site_aniso_U_13
_atom_site_aniso_U_12
S1 0.0417(4) 0.0324(3) 0.0393(3) -0.0020(2) 0.0074(2) 0.0054(2)
F1 0.1297(19) 0.0646(13) 0.1063(15) -0.0037(11) -0.0067(13) -0.0456(12)
F2 0.0936(14) 0.1016(15) 0.0541(10) -0.0076(9) -0.0093(9) -0.0206(11)
F3 0.0441(11) 0.134(2) 0.1427(19) -0.0507(15) -0.0111(11) 0.0079(11)
N1 0.093(2) 0.0545(16) 0.0810(17) -0.0102(13) 0.0209(16) 0.0233(14)
O1 0.0537(11) 0.0459(10) 0.0587(11) -0.0070(8) 0.0104(8) 0.0175(8)
O2 0.0690(12) 0.0372(9) 0.0451(9) 0.0065(7) 0.0183(8) 0.0066(8)
C1 0.0335(11) 0.0348(12) 0.0333(11) 0.0010(9) 0.0048(9) -0.0013(9)
C2 0.0427(13) 0.0512(15) 0.0403(13) -0.0034(11) 0.0129(10) 0.0004(11)
C3 0.0549(16) 0.0634(18) 0.0432(14) 0.0049(12) 0.0178(12) -0.0104(13)
C4 0.0642(17) 0.0456(15) 0.0490(14) 0.0136(12) 0.0078(13) -0.0064(13)
C5 0.0527(14) 0.0376(13) 0.0446(13) 0.0040(10) 0.0068(11) 0.0033(11)
C6 0.0346(11) 0.0339(12) 0.0338(11) 0.0015(9) 0.0028(9) 0.0035(9)
C7 0.0528(15) 0.0363(12) 0.0470(13) 0.0038(10) 0.0211(11) 0.0108(10)
C8 0.0483(14) 0.0375(12) 0.0358(12) 0.0021(10) 0.0120(10) 0.0082(10)
C9 0.0522(15) 0.0484(15) 0.0572(15) -0.0167(12) -0.0064(12) 0.0103(12)
C10 0.0474(15) 0.0516(16) 0.0680(17) -0.0087(13) -0.0039(13) 0.0169(12)
C11 0.0512(14) 0.0380(13) 0.0443(13) -0.0011(10) 0.0120(11) 0.0098(11)
C12 0.0581(17) 0.0554(16) 0.0543(15) -0.0176(13) -0.0024(13) 0.0071(13)
C13 0.0449(14) 0.0582(17) 0.0568(15) -0.0078(13) -0.0027(12) 0.0153(12)
C14 0.0668(18) 0.0435(15) 0.0537(15) -0.0014(12) 0.0134(13) 0.0064(13)
C15 0.0554(17) 0.0515(16) 0.0641(18) -0.0081(13) 0.0034(14) -0.0066(13)

loop_
_atom_type_symbol
_atom_type_description
_atom_type_scat_dispersion_real
_atom_type_scat_dispersion_imag
_atom_type_scat_source
C C 0.0033 0.0016 'International Tables Vol C Tables 4.2.6.8 and 6.1.1.4'
H H 0.0000 0.0000 'International Tables Vol C Tables 4.2.6.8 and 6.1.1.4'
N N 0.0061 0.0033 'International Tables Vol C Tables 4.2.6.8 and 6.1.1.4'
O O 0.0106 0.0060 'International Tables Vol C Tables 4.2.6.8 and 6.1.1.4'
F F 0.0171 0.0103 'International Tables Vol C Tables 4.2.6.8 and 6.1.1.4'
S S 0.1246 0.1234 'International Tables Vol C Tables 4.2.6.8 and 6.1.1.4'

loop_
_geom_angle_atom_site_label_1
_geom_angle_atom_site_label_2
_geom_angle_atom_site_label_3
_geom_angle
O2 S1 O1 120.21(11)
O2 S1 C1 112.89(10)
O1 S1 C1 110.12(11)
O2 S1 C15 105.75(12)
O1 S1 C15 103.98(12)
C1 S1 C15 101.65(12)
C2 C1 C6 122.1(2)
C2 C1 S1 114.32(16)
C6 C1 S1 123.44(16)
C3 C2 C1 119.8(2)
C3 C2 H2 120.1
C1 C2 H2 120.1
C4 C3 C2 119.3(2)
C4 C3 H3 120.3
C2 C3 H3 120.3
C3 C4 C5 120.4(2)
C3 C4 H4 119.8
C5 C4 H4 119.8
C4 C5 C6 122.5(2)
C4 C5 H5 118.7
C6 C5 H5 118.7
C5 C6 C1 115.7(2)
C5 C6 C7 120.81(19)
C1 C6 C7 123.44(19)
C8 C7 C6 114.80(18)
C8 C7 H7A 108.6
C6 C7 H7A 108.6
C8 C7 H7B 108.6
C6 C7 H7B 108.6
H7A C7 H7B 107.5
C9 C8 C13 118.2(2)
C9 C8 C7 121.0(2)
C13 C8 C7 120.7(2)
C8 C9 C10 121.4(2)
C8 C9 H9 119.3
C10 C9 H9 119.3
C11 C10 C9 119.7(2)
C11 C10 H10 120.2
C9 C10 H10 120.2
C10 C11 C12 119.4(2)
C10 C11 C14 119.8(2)
C12 C11 C14 120.7(2)
C13 C12 C11 119.9(2)
C13 C12 H12 120.0
C11 C12 H12 120.0
C12 C13 C8 121.3(2)
C12 C13 H13 119.3
C8 C13 H13 119.3
N1 C14 C11 178.4(3)
F3 C15 F1 109.9(3)
F3 C15 F2 108.4(3)
F1 C15 F2 106.9(2)
F3 C15 S1 111.5(2)
F1 C15 S1 109.0(2)
F2 C15 S1 111.04(19)

loop_
_geom_bond_atom_site_label_1
_geom_bond_atom_site_label_2
_geom_bond_distance
S1 O2 1.4151(16)
S1 O1 1.4189(17)
S1 C1 1.753(2)
S1 C15 1.832(3)
F1 C15 1.304(3)
F2 C15 1.307(3)
F3 C15 1.283(3)
N1 C14 1.131(3)
C1 C2 1.381(3)
C1 C6 1.397(3)
C2 C3 1.369(4)
C2 H2 0.9300
C3 C4 1.367(4)
C3 H3 0.9300
C4 C5 1.371(3)
C4 H4 0.9300
C5 C6 1.379(3)
C5 H5 0.9300
C6 C7 1.514(3)
C7 C8 1.501(3)
C7 H7A 0.9700
C7 H7B 0.9700
C8 C9 1.366(3)
C8 C13 1.371(4)
C9 C10 1.374(3)
C9 H9 0.9300
C10 C11 1.372(3)
C10 H10 0.9300
C11 C12 1.373(4)
C11 C14 1.435(3)
C12 C13 1.367(4)
C12 H12 0.9300
C13 H13 0.9300

loop_
_geom_torsion_atom_site_label_1
_geom_torsion_atom_site_label_2
_geom_torsion_atom_site_label_3
_geom_torsion_atom_site_label_4
_geom_torsion
O2 S1 C1 C2 160.41(16)
O1 S1 C1 C2 23.0(2)
C15 S1 C1 C2 -86.77(19)
O2 S1 C1 C6 -22.9(2)
O1 S1 C1 C6 -160.37(18)
C15 S1 C1 C6 89.9(2)
C6 C1 C2 C3 -0.3(3)
S1 C1 C2 C3 176.38(19)
C1 C2 C3 C4 -0.3(4)
C2 C3 C4 C5 0.5(4)
C3 C4 C5 C6 -0.2(4)
C4 C5 C6 C1 -0.4(3)
C4 C5 C6 C7 178.7(2)
C2 C1 C6 C5 0.6(3)
S1 C1 C6 C5 -175.77(17)
C2 C1 C6 C7 -178.4(2)
S1 C1 C6 C7 5.2(3)
C5 C6 C7 C8 -2.8(3)
C1 C6 C7 C8 176.2(2)
C6 C7 C8 C9 96.1(3)
C6 C7 C8 C13 -86.2(3)
C13 C8 C9 C10 0.0(4)
C7 C8 C9 C10 177.8(2)
C8 C9 C10 C11 -0.6(4)
C9 C10 C11 C12 0.7(4)
C9 C10 C11 C14 -177.2(3)
C10 C11 C12 C13 -0.2(4)
C14 C11 C12 C13 177.7(3)
C11 C12 C13 C8 -0.4(4)
C9 C8 C13 C12 0.5(4)
C7 C8 C13 C12 -177.3(2)
O2 S1 C15 F3 55.9(3)
O1 S1 C15 F3 -176.6(2)
C1 S1 C15 F3 -62.1(2)
O2 S1 C15 F1 -65.6(2)
O1 S1 C15 F1 62.0(2)
C1 S1 C15 F1 176.4(2)
O2 S1 C15 F2 176.92(19)
O1 S1 C15 F2 -55.6(2)
C1 S1 C15 F2 58.8(2)
